data_4312067
loop_
_publ_author_name
'Emilio Pardo'
'Isidoro Morales-Osorio'
'Miguel Julve'
'Francesc Lloret'
'Joan Cano'
'Rafael Ruiz-Garc\'ia'
'Jorge Pas\'an'
'Catalina Ruiz-P\'erez'
'Xavier Ottenwaelder'
'Yves Journaux'

_publ_section_title
;
 Magnetic Anisotropy of a High-Spin Octanuclear Nickel(II) Complex with a
 meso-Helicate Core
;
_journal_name_full 'Inorganic Chemistry'
_journal_page_first 7594
_journal_page_last 7596
_journal_paper_doi 10.1021/ic048965x
_journal_volume 43
_journal_year 2004
_chemical_formula_sum 'C66 H126 Cl4 N24 Ni8 O52.5'
_chemical_formula_weight 2707.39
_chemical_name_systematic
;
 ?
;
_space_group_IT_number 2
_symmetry_cell_setting triclinic?
_symmetry_space_group_name_Hall '-P 1'
_symmetry_space_group_name_H-M 'P -1'
_atom_sites_solution_hydrogens geom
_atom_sites_solution_primary direct
_atom_sites_solution_secondary difmap
_audit_creation_method SHELXL-97
_cell_angle_alpha 104.4870(10)
_cell_angle_beta 115.9840(10)
_cell_angle_gamma 92.9850(10)
_cell_formula_units_Z 2
_cell_length_a 20.3117(3)
_cell_length_b 17.8243(3)
_cell_length_c 18.3675(3)
_cell_measurement_temperature 293(2)
_cell_volume 5686.82(17)
_computing_structure_refinement 'SHELXL-97 (Sheldrick, 1997)'
_diffrn_ambient_temperature 293(2)
_diffrn_measured_fraction_theta_full 0.875
_diffrn_measured_fraction_theta_max 0.875
_diffrn_radiation_monochromator graphite
_diffrn_radiation_source 'fine-focus sealed tube'
_diffrn_radiation_type MoK\a
_diffrn_radiation_wavelength 0.71073
_diffrn_reflns_av_R_equivalents 0.0648
_diffrn_reflns_av_sigmaI/netI 0.0653
_diffrn_reflns_limit_h_max 26
_diffrn_reflns_limit_h_min -27
_diffrn_reflns_limit_k_max 23
_diffrn_reflns_limit_k_min -24
_diffrn_reflns_limit_l_max 23
_diffrn_reflns_limit_l_min -24
_diffrn_reflns_number 52077
_diffrn_reflns_theta_full 28.78
_diffrn_reflns_theta_max 28.78
_diffrn_reflns_theta_min 1.49
_exptl_absorpt_coefficient_mu 1.487
_exptl_crystal_density_diffrn 1.581
_exptl_crystal_density_method 'not measured'
_exptl_crystal_F_000 2804
_refine_diff_density_max 1.908
_refine_diff_density_min -0.991
_refine_diff_density_rms 0.154
_refine_ls_extinction_coef 0.0229(14)
_refine_ls_extinction_expression Fc^*^=kFc[1+0.001xFc^2^\l^3^/sin(2\q)]^-1/4^
_refine_ls_extinction_method SHELXL
_refine_ls_goodness_of_fit_ref 1.050
_refine_ls_hydrogen_treatment mixed
_refine_ls_matrix_type fullcycle
_refine_ls_number_parameters 1394
_refine_ls_number_reflns 25919
_refine_ls_number_restraints 4
_refine_ls_restrained_S_all 1.051
_refine_ls_R_factor_all 0.1180
_refine_ls_R_factor_gt 0.0866
_refine_ls_shift/su_max 0.406
_refine_ls_shift/su_mean 0.099
_refine_ls_structure_factor_coef Fsqd
_refine_ls_weighting_details 'calc w=1/[\s^2^(Fo^2^)+(0.1497P)^2^+14.8975P] where P=(Fo^2^+2Fc^2^)/3'
_refine_ls_weighting_scheme calc
_refine_ls_wR_factor_gt 0.2346
_refine_ls_wR_factor_ref 0.2733
_reflns_number_gt 19048
_reflns_number_total 25919
_reflns_threshold_expression >2sigma(I)
_cod_data_source_file ic048965xsi20041026_093944.cif
_cod_data_source_block compound_2b
_cod_original_cell_volume 5686.82(16)
_cod_original_formula_sum 'C66 H126 Cl4 N24 Ni8 O52.50'
_cod_database_code 4312067

loop_
_symmetry_equiv_pos_as_xyz
'x, y, z'
'-x, -y, -z'

loop_
_atom_site_label
_atom_site_type_symbol
_atom_site_fract_x
_atom_site_fract_y
_atom_site_fract_z
_atom_site_U_iso_or_equiv
_atom_site_adp_type
_atom_site_occupancy
_atom_site_symmetry_multiplicity
_atom_site_calc_flag
_atom_site_refinement_flags
_atom_site_disorder_assembly
_atom_site_disorder_group
Ni1 Ni 0.37104(3) 0.14094(4) 0.11319(4) 0.03110(14) Uani 1 1 d . . .
Ni2 Ni 0.16915(4) 0.41929(4) -0.01738(4) 0.03553(15) Uani 1 1 d . . .
Ni3 Ni 0.34152(4) -0.00606(4) -0.20251(4) 0.03698(15) Uani 1 1 d . . .
Ni4 Ni 0.18288(4) 0.01783(4) 0.21242(4) 0.04221(16) Uani 1 1 d . . .
Ni5 Ni 0.40673(4) 0.66388(4) 0.18596(5) 0.04549(17) Uani 1 1 d . . .
Ni6 Ni 0.11320(4) 0.28384(5) -0.34481(4) 0.04589(18) Uani 1 1 d . . .
Ni7 Ni 0.60756(4) 0.34805(4) 0.38809(5) 0.04809(18) Uani 1 1 d . . .
Ni8 Ni -0.01954(4) 0.35252(5) 0.10557(5) 0.04607(18) Uani 1 1 d . . .
O1 O 0.1055(2) 0.4734(2) 0.0360(3) 0.0468(9) Uani 1 1 d . . .
O2 O 0.0432(3) 0.4476(2) 0.1030(3) 0.0530(10) Uani 1 1 d . . .
O3 O 0.0344(2) 0.2922(2) 0.0415(3) 0.0463(9) Uani 1 1 d . . .
O4 O 0.0856(2) 0.4003(2) -0.1433(2) 0.0405(8) Uani 1 1 d . . .
O5 O 0.0634(2) 0.3465(3) -0.2773(2) 0.0484(9) Uani 1 1 d . . .
O6 O 0.1989(2) 0.3069(3) -0.2224(2) 0.0516(10) Uani 1 1 d . . .
O7 O 0.3640(2) 0.5544(2) 0.1880(3) 0.0505(9) Uani 1 1 d . . .
O8 O 0.2107(2) 0.5318(2) -0.0114(3) 0.0506(10) Uani 1 1 d . . .
O9 O 0.3081(3) 0.6289(2) 0.0692(3) 0.0592(11) Uani 1 1 d . . .
O10 O 0.3676(2) 0.0296(2) 0.0374(2) 0.0384(7) Uani 1 1 d . . .
O11 O 0.3582(2) -0.0293(2) -0.0901(2) 0.0425(8) Uani 1 1 d . . .
O12 O 0.3524(2) 0.1081(2) -0.1261(2) 0.0399(8) Uani 1 1 d . . .
O13 O 0.1757(2) 0.0685(3) 0.1178(3) 0.0471(9) Uani 1 1 d . . .
O14 O 0.2909(2) 0.0223(2) 0.2289(2) 0.0418(8) Uani 1 1 d . . .
O15 O 0.36930(19) 0.0845(2) 0.1992(2) 0.0372(7) Uani 1 1 d . . .
O16 O 0.49011(19) 0.1583(2) 0.1760(2) 0.0369(7) Uani 1 1 d . . .
O17 O 0.5870(2) 0.2394(2) 0.2921(3) 0.0493(9) Uani 1 1 d . . .
O18 O 0.5023(2) 0.3487(2) 0.2996(3) 0.0515(10) Uani 1 1 d . . .
N1 N 0.1162(2) 0.3218(2) -0.0085(3) 0.0347(8) Uani 1 1 d . . .
N2 N 0.2607(2) 0.4543(2) 0.1027(3) 0.0361(8) Uani 1 1 d . . .
N3 N 0.2208(2) 0.3641(2) -0.0847(3) 0.0348(8) Uani 1 1 d . . .
N4 N 0.2564(2) 0.1192(2) 0.0760(2) 0.0316(8) Uani 1 1 d . . .
N5 N 0.3667(2) 0.1688(2) 0.0083(2) 0.0318(8) Uani 1 1 d . . .
N6 N 0.3992(2) 0.2541(2) 0.1977(2) 0.0332(8) Uani 1 1 d . . .
N10 N 0.0750(4) 0.1776(4) -0.3338(5) 0.0704(16) Uani 1 1 d . . .
N11 N 0.1633(4) 0.3854(4) -0.3516(4) 0.0699(16) Uani 1 1 d . . .
N12 N 0.0206(4) 0.2585(4) -0.4654(3) 0.0734(18) Uani 1 1 d . . .
N14 N 0.2281(3) -0.0229(4) -0.2326(4) 0.0661(16) Uani 1 1 d . . .
N15 N 0.4566(3) 0.0086(3) -0.1554(3) 0.0500(11) Uani 1 1 d . . .
N17 N 0.3217(4) 0.0271(4) -0.3116(3) 0.0713(17) Uani 1 1 d . . .
N19 N 0.2025(3) -0.0273(4) 0.3139(3) 0.0575(13) Uani 1 1 d . . .
N24 N 0.6017(4) 0.4508(3) 0.4690(4) 0.0669(16) Uani 1 1 d . . .
N27 N 0.4597(4) 0.6031(4) 0.1195(4) 0.0708(16) Uani 1 1 d . . .
N18 N 0.2148(4) 0.1309(4) 0.3012(4) 0.0630(14) Uani 1 1 d . . .
N20 N 0.1477(3) -0.0902(3) 0.1174(4) 0.0634(14) Uani 1 1 d . . .
N21 N 0.6603(5) 0.4074(4) 0.3421(5) 0.093(2) Uani 1 1 d . . .
N23 N 0.7053(4) 0.3278(5) 0.4813(5) 0.091(2) Uani 1 1 d . . .
N26 N -0.0847(3) 0.2527(4) 0.0915(5) 0.0672(16) Uani 1 1 d . . .
N50 N 0.3406(4) 0.7177(4) 0.2380(5) 0.0713(17) Uani 1 1 d . . .
N51 N 0.5048(3) 0.6891(3) 0.3020(3) 0.0623(14) Uani 1 1 d . . .
N53 N 0.0682(3) 0.3476(4) 0.2195(4) 0.0627(14) Uani 1 1 d . . .
N54 N -0.0685(4) 0.4316(4) 0.1613(4) 0.0691(16) Uani 1 1 d . . .
C1 C 0.0737(3) 0.3388(3) 0.0270(3) 0.0372(10) Uani 1 1 d . . .
C2 C 0.0739(3) 0.4276(3) 0.0561(3) 0.0426(11) Uani 1 1 d . . .
C3 C 0.1814(3) 0.3434(3) -0.1659(3) 0.0378(10) Uani 1 1 d . . .
C4 C 0.1035(3) 0.3662(3) -0.1979(3) 0.0387(10) Uani 1 1 d . . .
C5 C 0.3021(3) 0.5201(3) 0.1213(3) 0.0392(10) Uani 1 1 d . . .
C6 C 0.2710(3) 0.5641(3) 0.0542(4) 0.0444(12) Uani 1 1 d . . .
C7 C 0.2393(3) 0.0853(3) 0.1214(3) 0.0359(10) Uani 1 1 d . . .
C8 C 0.3051(3) 0.0619(3) 0.1886(3) 0.0333(9) Uani 1 1 d . . .
C9 C 0.3606(3) 0.1092(3) -0.0528(3) 0.0328(9) Uani 1 1 d . . .
C10 C 0.3628(3) 0.0304(3) -0.0332(3) 0.0343(9) Uani 1 1 d . . .
C11 C 0.4695(3) 0.2802(3) 0.2460(3) 0.0363(10) Uani 1 1 d . . .
C12 C 0.5197(3) 0.2204(3) 0.2369(3) 0.0344(9) Uani 1 1 d . . .
C13 C 0.1278(2) 0.2430(3) -0.0303(3) 0.0319(9) Uani 1 1 d . . .
C14 C 0.1793(3) 0.2156(3) 0.0323(3) 0.0319(9) Uani 1 1 d . . .
H14 H 0.2015 0.2468 0.0888 0.038 Uiso 1 1 calc R . .
C15 C 0.1982(2) 0.1422(3) 0.0114(3) 0.0318(9) Uani 1 1 d . . .
C16 C 0.1631(3) 0.0939(3) -0.0731(3) 0.0368(10) Uani 1 1 d . . .
H16 H 0.1754 0.0447 -0.0875 0.044 Uiso 1 1 calc R . .
C17 C 0.1097(3) 0.1198(3) -0.1351(3) 0.0404(11) Uani 1 1 d . . .
H17 H 0.0851 0.0869 -0.1910 0.048 Uiso 1 1 calc R . .
C18 C 0.0922(3) 0.1942(3) -0.1154(3) 0.0375(10) Uani 1 1 d . . .
H18 H 0.0574 0.2115 -0.1579 0.045 Uiso 1 1 calc R . .
C19 C 0.3648(3) 0.2443(3) -0.0034(3) 0.0316(9) Uani 1 1 d . . .
C20 C 0.2957(3) 0.2652(3) -0.0454(3) 0.0334(9) Uani 1 1 d . . .
H20 H 0.2523 0.2278 -0.0698 0.040 Uiso 1 1 calc R . .
C21 C 0.2914(3) 0.3414(3) -0.0509(3) 0.0352(9) Uani 1 1 d . . .
C22 C 0.3564(3) 0.3962(3) -0.0171(3) 0.0408(11) Uani 1 1 d . . .
H22 H 0.3540 0.4470 -0.0213 0.049 Uiso 1 1 calc R . .
C23 C 0.4298(3) 0.2994(3) 0.0315(3) 0.0404(11) Uani 1 1 d . . .
H23 H 0.4759 0.2862 0.0602 0.048 Uiso 1 1 calc R . .
C24 C 0.2830(3) 0.4075(3) 0.1591(3) 0.0338(9) Uani 1 1 d . . .
C25 C 0.3345(3) 0.3587(3) 0.1577(3) 0.0345(9) Uani 1 1 d . . .
H25 H 0.3581 0.3613 0.1248 0.041 Uiso 1 1 calc R . .
C26 C 0.3503(3) 0.3066(3) 0.2050(3) 0.0330(9) Uani 1 1 d . . .
C27 C 0.4250(3) 0.3748(3) 0.0229(4) 0.0443(11) Uani 1 1 d . . .
H27 H 0.4685 0.4113 0.0445 0.053 Uiso 1 1 calc R . .
C28 C 0.2498(3) 0.4049(3) 0.2107(3) 0.0424(11) Uani 1 1 d . . .
H28 H 0.2155 0.4370 0.2120 0.051 Uiso 1 1 calc R . .
C29 C 0.2680(3) 0.3543(3) 0.2602(3) 0.0418(11) Uani 1 1 d . . .
H29 H 0.2468 0.3538 0.2959 0.050 Uiso 1 1 calc R . .
C30 C 0.3178(3) 0.3043(3) 0.2568(3) 0.0405(11) Uani 1 1 d . . .
H30 H 0.3290 0.2697 0.2892 0.049 Uiso 1 1 calc R . .
C31 C 0.2880(5) 0.1451(5) 0.3771(5) 0.073(2) Uani 1 1 d . . .
H31A H 0.3008 0.2000 0.4111 0.087 Uiso 1 1 calc R . .
H31B H 0.3260 0.1342 0.3596 0.087 Uiso 1 1 calc R . .
C32 C 0.2858(5) 0.0932(6) 0.4294(5) 0.077(2) Uani 1 1 d . . .
H32A H 0.3320 0.1090 0.4824 0.092 Uiso 1 1 calc R . .
H32B H 0.2454 0.1023 0.4433 0.092 Uiso 1 1 calc R . .
C33 C 0.2757(4) 0.0074(5) 0.3882(5) 0.0687(19) Uani 1 1 d . . .
H33A H 0.3140 -0.0014 0.3707 0.082 Uiso 1 1 calc R . .
H33B H 0.2829 -0.0200 0.4299 0.082 Uiso 1 1 calc R . .
C34 C 0.1300(6) -0.1655(5) 0.1310(6) 0.086(3) Uani 1 1 d . . .
H34A H 0.1682 -0.1962 0.1319 0.104 Uiso 1 1 calc R . .
H34B H 0.0830 -0.1951 0.0832 0.104 Uiso 1 1 calc R . .
C35 C 0.1241(6) -0.1560(6) 0.2136(8) 0.102(3) Uani 1 1 d . . .
H35A H 0.0844 -0.1272 0.2117 0.122 Uiso 1 1 calc R . .
H35B H 0.1104 -0.2079 0.2162 0.122 Uiso 1 1 calc R . .
C36 C -0.0456(5) 0.1861(5) 0.1131(6) 0.081(2) Uani 1 1 d . . .
H36A H -0.0811 0.1439 0.1080 0.097 Uiso 1 1 calc R . .
H36B H -0.0277 0.1656 0.0723 0.097 Uiso 1 1 calc R . .
C37 C 0.0188(7) 0.2102(7) 0.2010(7) 0.099(3) Uani 1 1 d . . .
H37A H 0.0365 0.1629 0.2126 0.119 Uiso 1 1 calc R . .
H37B H 0.0000 0.2317 0.2406 0.119 Uiso 1 1 calc R . .
C40 C 0.5370(6) 0.6219(8) 0.1463(8) 0.106(4) Uani 1 1 d . . .
H40A H 0.5463 0.6688 0.1319 0.127 Uiso 1 1 calc R . .
H40B H 0.5507 0.5792 0.1145 0.127 Uiso 1 1 calc R . .
C41 C 0.5862(5) 0.6360(7) 0.2380(7) 0.098(3) Uani 1 1 d . . .
H41A H 0.6377 0.6446 0.2491 0.117 Uiso 1 1 calc R . .
H41B H 0.5775 0.5892 0.2528 0.117 Uiso 1 1 calc R . .
C42 C 0.5743(4) 0.7041(5) 0.2926(6) 0.081(2) Uani 1 1 d . . .
H42A H 0.5716 0.7477 0.2693 0.098 Uiso 1 1 calc R . .
H42B H 0.6172 0.7200 0.3486 0.098 Uiso 1 1 calc R . .
C43 C 0.5054(6) 0.7572(5) 0.3709(5) 0.093(3) Uani 1 1 d . . .
H43A H 0.5500 0.7630 0.4236 0.111 Uiso 1 1 calc R . .
H43B H 0.5080 0.8052 0.3558 0.111 Uiso 1 1 calc R . .
C44 C 0.3730(7) 0.7721(6) 0.3250(7) 0.098(3) Uani 1 1 d . . .
H44A H 0.3356 0.7739 0.3444 0.117 Uiso 1 1 calc R . .
H44B H 0.3872 0.8248 0.3245 0.117 Uiso 1 1 calc R . .
C45 C -0.0401(7) 0.4593(6) 0.2490(6) 0.097(3) Uani 1 1 d . . .
H45A H -0.0671 0.4255 0.2647 0.116 Uiso 1 1 calc R . .
H45B H -0.0518 0.5114 0.2627 0.116 Uiso 1 1 calc R . .
C46 C 0.0402(7) 0.4651(6) 0.3039(6) 0.097(3) Uani 1 1 d . . .
H46A H 0.0673 0.5016 0.2908 0.116 Uiso 1 1 calc R . .
H46B H 0.0504 0.4887 0.3623 0.116 Uiso 1 1 calc R . .
C47 C -0.0054(5) 0.1630(6) -0.3531(6) 0.083(2) Uani 1 1 d . . .
H47A H -0.0168 0.1138 -0.3436 0.100 Uiso 1 1 calc R . .
H47B H -0.0142 0.2052 -0.3152 0.100 Uiso 1 1 calc R . .
C48 C -0.0552(5) 0.1588(7) -0.4436(6) 0.095(3) Uani 1 1 d . . .
H48A H -0.0435 0.1182 -0.4800 0.114 Uiso 1 1 calc R . .
H48B H -0.1063 0.1419 -0.4564 0.114 Uiso 1 1 calc R . .
C49 C 0.1204(7) 0.4330(6) -0.4052(7) 0.094(3) Uani 1 1 d . . .
H49A H 0.1053 0.4734 -0.3725 0.113 Uiso 1 1 calc R . .
H49B H 0.1517 0.4590 -0.4225 0.113 Uiso 1 1 calc R . .
C50 C 0.2457(7) 0.0041(8) -0.3833(5) 0.111(4) Uani 1 1 d . . .
H50A H 0.2422 0.0360 -0.4202 0.133 Uiso 1 1 calc R . .
H50B H 0.2398 -0.0502 -0.4155 0.133 Uiso 1 1 calc R . .
C51 C 0.1814(6) 0.0103(7) -0.3656(7) 0.106(4) Uani 1 1 d . . .
H51A H 0.1863 0.0652 -0.3358 0.127 Uiso 1 1 calc R . .
H51B H 0.1369 -0.0022 -0.4200 0.127 Uiso 1 1 calc R . .
C52 C 0.4918(6) 0.0235(10) -0.2053(10) 0.143(6) Uani 1 1 d . . .
H52A H 0.5391 0.0588 -0.1663 0.172 Uiso 1 1 calc R . .
H52B H 0.5029 -0.0260 -0.2293 0.172 Uiso 1 1 calc R . .
C53 C 0.4539(6) 0.0561(6) -0.2734(6) 0.094(3) Uani 1 1 d . . .
H53A H 0.4583 0.1119 -0.2471 0.113 Uiso 1 1 calc R . .
H53B H 0.4826 0.0526 -0.3042 0.113 Uiso 1 1 calc R . .
C54 C 0.3775(7) 0.0278(9) -0.3359(7) 0.113(4) Uani 1 1 d . . .
H54A H 0.3658 0.0589 -0.3749 0.135 Uiso 1 1 calc R . .
H54B H 0.3738 -0.0259 -0.3682 0.135 Uiso 1 1 calc R . .
C55 C 0.1678(5) -0.0350(10) -0.3190(7) 0.119(4) Uani 1 1 d . . .
H55A H 0.1576 -0.0903 -0.3509 0.143 Uiso 1 1 calc R . .
H55B H 0.1232 -0.0233 -0.3150 0.143 Uiso 1 1 calc R . .
C56 C -0.0515(5) 0.2316(8) -0.4669(5) 0.098(3) Uani 1 1 d . . .
H56A H -0.0596 0.2735 -0.4281 0.118 Uiso 1 1 calc R . .
H56B H -0.0918 0.2235 -0.5235 0.118 Uiso 1 1 calc R . .
C57 C 0.6510(6) 0.4775(6) 0.5621(6) 0.093(3) Uani 1 1 d . . .
H57A H 0.6845 0.5257 0.5762 0.112 Uiso 1 1 calc R . .
H57B H 0.6204 0.4903 0.5902 0.112 Uiso 1 1 calc R . .
C58 C 0.7382(7) 0.3855(10) 0.5672(7) 0.143(6) Uani 1 1 d . . .
H58A H 0.7659 0.3582 0.6074 0.171 Uiso 1 1 calc R . .
H58B H 0.7743 0.4255 0.5701 0.171 Uiso 1 1 calc R . .
C59 C 0.7635(6) 0.3106(7) 0.4560(8) 0.105(4) Uani 1 1 d . . .
H59A H 0.7462 0.2599 0.4124 0.126 Uiso 1 1 calc R . .
H59B H 0.8075 0.3067 0.5047 0.126 Uiso 1 1 calc R . .
C60 C 0.7285(7) 0.3771(8) 0.3397(8) 0.114(4) Uani 1 1 d . . .
H60A H 0.7124 0.3251 0.2983 0.137 Uiso 1 1 calc R . .
H60B H 0.7516 0.4118 0.3209 0.137 Uiso 1 1 calc R . .
C61 C 0.0717(8) 0.3932(8) 0.2998(6) 0.129(5) Uani 1 1 d . . .
H61A H 0.0471 0.3583 0.3170 0.155 Uiso 1 1 calc R . .
H61B H 0.1238 0.4074 0.3422 0.155 Uiso 1 1 calc R . .
C62 C 0.0847(5) 0.2690(6) 0.2207(6) 0.089(3) Uani 1 1 d . . .
H62A H 0.1245 0.2727 0.2764 0.107 Uiso 1 1 calc R . .
H62B H 0.1024 0.2499 0.1794 0.107 Uiso 1 1 calc R . .
C63 C 0.1919(7) -0.1154(6) 0.2900(7) 0.097(3) Uani 1 1 d . . .
H63A H 0.2340 -0.1316 0.2825 0.117 Uiso 1 1 calc R . .
H63B H 0.1922 -0.1317 0.3367 0.117 Uiso 1 1 calc R . .
C64 C 0.4397(7) 0.7482(6) 0.3856(6) 0.096(3) Uani 1 1 d . . .
H64A H 0.4266 0.6935 0.3811 0.115 Uiso 1 1 calc R . .
H64B H 0.4531 0.7798 0.4431 0.115 Uiso 1 1 calc R . .
C70 C 0.0106(11) 0.3217(10) -0.5047(9) 0.190(10) Uani 1 1 d . . .
H70A H -0.0001 0.2965 -0.5630 0.228 Uiso 1 1 calc R . .
H70B H -0.0353 0.3376 -0.5077 0.228 Uiso 1 1 calc R . .
C71 C 0.0533(12) 0.3824(12) -0.4818(12) 0.221(12) Uani 1 1 d . . .
H71A H 0.0198 0.4195 -0.4951 0.265 Uiso 1 1 calc R . .
H71B H 0.0700 0.3734 -0.5248 0.265 Uiso 1 1 calc R . .
C72 C 0.6944(11) 0.4235(9) 0.5959(7) 0.170(8) Uani 1 1 d . . .
H72A H 0.7266 0.4514 0.6555 0.204 Uiso 1 1 calc R . .
H72B H 0.6599 0.3826 0.5943 0.204 Uiso 1 1 calc R . .
C73 C 0.7844(6) 0.3724(9) 0.4227(9) 0.126(5) Uani 1 1 d . . .
H73A H 0.7963 0.4235 0.4645 0.151 Uiso 1 1 calc R . .
H73B H 0.8295 0.3630 0.4187 0.151 Uiso 1 1 calc R . .
Cl1 Cl 0.72791(11) 0.64289(12) 0.49269(11) 0.0649(4) Uani 1 1 d . . .
O11A O 0.7607(10) 0.6767(8) 0.5789(6) 0.223(7) Uani 1 1 d D . .
O12A O 0.6521(5) 0.6261(8) 0.4601(10) 0.211(7) Uani 1 1 d D . .
O13A O 0.7581(9) 0.5791(6) 0.4845(14) 0.251(9) Uani 1 1 d D . .
O14A O 0.7480(5) 0.7019(6) 0.4666(7) 0.141(3) Uani 1 1 d D . .
Cl2 Cl 0.06189(12) 0.07181(15) 0.39214(14) 0.0848(6) Uani 1 1 d . . .
O21A O 0.0275(6) 0.0707(8) 0.4399(6) 0.168(5) Uani 1 1 d D . .
O22A O 0.1034(7) 0.1472(6) 0.4081(7) 0.174(5) Uani 1 1 d D . .
O23A O 0.0187(5) 0.0320(6) 0.3057(5) 0.135(3) Uani 1 1 d D . .
O24A O 0.1229(5) 0.0285(8) 0.4253(7) 0.157(4) Uani 1 1 d D . .
Cl3 Cl 0.1812(2) 0.7727(2) 0.7710(3) 0.1374(14) Uani 1 1 d . . .
O31A O 0.1899(7) 0.7864(6) 0.7043(8) 0.166(5) Uani 1 1 d D . .
O32A O 0.1340(8) 0.7066(7) 0.7466(9) 0.197(6) Uani 1 1 d D . .
O33A O 0.1707(8) 0.8381(7) 0.8222(9) 0.194(6) Uani 1 1 d D . .
O34A O 0.2558(10) 0.7653(12) 0.8220(11) 0.263(9) Uani 1 1 d D . .
Cl4 Cl 0.6643(4) 0.4420(3) 0.1459(3) 0.198(3) Uani 1 1 d . . .
O41A O 0.6142(9) 0.4390(11) 0.0676(7) 0.222(7) Uani 1 1 d D . .
O42A O 0.662(3) 0.4927(17) 0.2157(14) 0.48(3) Uani 1 1 d D . .
O43A O 0.6729(18) 0.3681(12) 0.143(2) 0.56(3) Uani 1 1 d D . .
O44A O 0.7633(10) 0.4751(10) 0.1695(8) 0.223(8) Uani 1 1 d D . .
O1W O 0.0542(3) 0.6167(3) 0.1368(4) 0.0744(14) Uani 1 1 d . . .
O2W O 0.4612(3) -0.1304(3) -0.0415(3) 0.0660(12) Uani 1 1 d . . .
O3W O 0.2998(3) 0.2099(3) -0.2297(3) 0.0726(14) Uani 1 1 d . . .
O4W O 0.4682(3) 0.5078(3) 0.3221(3) 0.0793(16) Uani 1 1 d . . .
O5W O 0.4821(4) 0.1349(4) 0.3662(3) 0.0909(19) Uani 1 1 d . . .
O6W O -0.0287(3) -0.0843(5) 0.0111(4) 0.0913(19) Uani 1 1 d . . .
O7W O 0.4771(4) 0.3874(4) 0.5093(5) 0.103(2) Uani 1 1 d . . .
O8W O 0.3336(5) 0.8689(4) 0.1797(6) 0.119(3) Uani 1 1 d . . .
O9W O 0.2672(5) -0.0963(5) 0.0265(5) 0.119(3) Uani 1 1 d . . .
O10W O 0.5834(6) 0.2516(5) -0.0075(6) 0.134(3) Uani 1 1 d . . .
O11W O 0.2075(6) 0.6080(7) 0.2129(8) 0.163(4) Uani 1 1 d . . .
O12W O 0.2384(7) 0.7129(10) -0.0417(11) 0.238(8) Uani 1 1 d . . .
O13W O 0.1818(3) 0.2158(3) -0.3890(3) 0.0705(13) Uani 1 1 d . . .
O14W O 0.4308(3) 0.7692(3) 0.1649(3) 0.0626(12) Uani 1 1 d . . .
O15W O -0.1050(3) 0.3582(3) -0.0162(3) 0.0638(12) Uani 1 1 d . . .
O16W O 0.5518(3) 0.2842(3) 0.4372(3) 0.0756(14) Uani 1 1 d . . .
O17W O 0.3272(2) -0.1280(2) -0.2652(3) 0.0581(11) Uani 1 1 d . . .
O18W O 0.0677(3) 0.0197(4) 0.1782(4) 0.0738(14) Uani 1 1 d . . .
O19W O 0.5000 0.0000 0.5000 0.0342(10) Uani 1 2 d S . .

loop_
_atom_site_aniso_label
_atom_site_aniso_U_11
_atom_site_aniso_U_22
_atom_site_aniso_U_33
_atom_site_aniso_U_23
_atom_site_aniso_U_13
_atom_site_aniso_U_12
Ni1 0.0321(3) 0.0331(3) 0.0264(3) 0.0086(2) 0.0119(2) 0.0094(2)
Ni2 0.0357(3) 0.0310(3) 0.0336(3) 0.0095(2) 0.0107(3) 0.0089(2)
Ni3 0.0381(3) 0.0386(3) 0.0286(3) 0.0045(2) 0.0136(3) 0.0088(3)
Ni4 0.0383(3) 0.0499(4) 0.0393(3) 0.0166(3) 0.0174(3) 0.0070(3)
Ni5 0.0488(4) 0.0354(3) 0.0431(4) 0.0097(3) 0.0154(3) 0.0008(3)
Ni6 0.0466(4) 0.0536(4) 0.0332(3) 0.0134(3) 0.0142(3) 0.0143(3)
Ni7 0.0382(4) 0.0436(4) 0.0425(4) 0.0032(3) 0.0073(3) 0.0027(3)
Ni8 0.0455(4) 0.0486(4) 0.0459(4) 0.0120(3) 0.0231(3) 0.0175(3)
O1 0.045(2) 0.039(2) 0.056(2) 0.0121(17) 0.0236(19) 0.0162(16)
O2 0.059(2) 0.046(2) 0.056(2) 0.0074(18) 0.032(2) 0.0181(19)
O3 0.047(2) 0.044(2) 0.051(2) 0.0077(17) 0.0288(18) 0.0100(17)
O4 0.0369(18) 0.045(2) 0.0346(17) 0.0127(15) 0.0114(15) 0.0133(15)
O5 0.046(2) 0.059(2) 0.0358(19) 0.0154(17) 0.0138(17) 0.0187(18)
O6 0.043(2) 0.073(3) 0.0353(19) 0.0153(19) 0.0144(17) 0.021(2)
O7 0.053(2) 0.0358(19) 0.042(2) 0.0101(16) 0.0055(17) -0.0019(17)
O8 0.047(2) 0.0348(19) 0.052(2) 0.0169(17) 0.0068(18) 0.0037(16)
O9 0.056(2) 0.041(2) 0.061(3) 0.024(2) 0.006(2) -0.0008(18)
O10 0.048(2) 0.0354(17) 0.0322(17) 0.0100(14) 0.0182(15) 0.0116(15)
O11 0.057(2) 0.0323(17) 0.0379(18) 0.0068(14) 0.0236(17) 0.0126(16)
O12 0.053(2) 0.0368(18) 0.0276(16) 0.0084(14) 0.0169(15) 0.0146(16)
O13 0.0360(18) 0.067(3) 0.044(2) 0.0296(19) 0.0165(16) 0.0121(17)
O14 0.0397(19) 0.050(2) 0.045(2) 0.0252(17) 0.0216(16) 0.0133(16)
O15 0.0356(17) 0.0461(19) 0.0340(17) 0.0197(15) 0.0153(14) 0.0127(15)
O16 0.0346(17) 0.0372(18) 0.0357(17) 0.0077(14) 0.0150(14) 0.0096(14)
O17 0.0331(18) 0.048(2) 0.054(2) 0.0062(18) 0.0138(17) 0.0111(16)
O18 0.040(2) 0.043(2) 0.043(2) -0.0061(16) 0.0043(16) 0.0104(16)
N1 0.034(2) 0.0304(19) 0.034(2) 0.0088(16) 0.0118(16) 0.0090(16)
N2 0.037(2) 0.0303(19) 0.034(2) 0.0085(16) 0.0115(17) 0.0090(16)
N3 0.036(2) 0.032(2) 0.034(2) 0.0112(16) 0.0135(17) 0.0081(16)
N4 0.0294(18) 0.035(2) 0.0287(18) 0.0108(15) 0.0109(15) 0.0086(15)
N5 0.0337(19) 0.0333(19) 0.0273(17) 0.0092(15) 0.0129(15) 0.0089(15)
N6 0.0344(19) 0.035(2) 0.0258(17) 0.0062(15) 0.0109(15) 0.0111(16)
N10 0.070(4) 0.054(3) 0.081(4) 0.020(3) 0.030(3) 0.008(3)
N11 0.079(4) 0.072(4) 0.058(3) 0.021(3) 0.034(3) 0.000(3)
N12 0.069(4) 0.092(5) 0.035(3) 0.022(3) 0.003(3) 0.011(3)
N14 0.034(2) 0.086(4) 0.058(3) 0.003(3) 0.013(2) 0.013(3)
N15 0.039(2) 0.057(3) 0.054(3) 0.016(2) 0.022(2) 0.007(2)
N17 0.075(4) 0.088(4) 0.031(2) 0.016(3) 0.011(3) -0.011(3)
N19 0.058(3) 0.069(3) 0.045(3) 0.026(3) 0.020(2) 0.005(3)
N24 0.081(4) 0.049(3) 0.043(3) -0.006(2) 0.016(3) 0.002(3)
N27 0.071(4) 0.080(4) 0.059(3) 0.010(3) 0.032(3) 0.022(3)
N18 0.066(4) 0.058(3) 0.060(3) 0.011(3) 0.028(3) 0.020(3)
N20 0.063(3) 0.053(3) 0.056(3) 0.002(2) 0.021(3) -0.005(3)
N21 0.111(6) 0.072(4) 0.101(6) 0.000(4) 0.072(5) -0.012(4)
N23 0.054(4) 0.110(6) 0.068(4) 0.013(4) -0.001(3) 0.018(4)
N26 0.059(3) 0.061(3) 0.092(5) 0.030(3) 0.041(3) 0.014(3)
N50 0.081(4) 0.058(3) 0.087(5) 0.014(3) 0.054(4) 0.011(3)
N51 0.065(3) 0.053(3) 0.043(3) 0.011(2) 0.006(2) -0.004(3)
N53 0.061(3) 0.068(4) 0.051(3) 0.020(3) 0.018(3) 0.023(3)
N54 0.081(4) 0.068(4) 0.068(4) 0.013(3) 0.046(3) 0.035(3)
C1 0.035(2) 0.041(3) 0.030(2) 0.0074(19) 0.0115(19) 0.0115(19)
C2 0.036(2) 0.044(3) 0.041(3) 0.007(2) 0.014(2) 0.013(2)
C3 0.040(2) 0.038(2) 0.034(2) 0.015(2) 0.013(2) 0.012(2)
C4 0.038(2) 0.036(2) 0.038(2) 0.014(2) 0.013(2) 0.0066(19)
C5 0.040(3) 0.033(2) 0.037(2) 0.0075(19) 0.013(2) 0.0079(19)
C6 0.041(3) 0.034(3) 0.045(3) 0.011(2) 0.009(2) 0.009(2)
C7 0.033(2) 0.038(2) 0.032(2) 0.0099(19) 0.0118(19) 0.0109(19)
C8 0.036(2) 0.035(2) 0.028(2) 0.0098(18) 0.0135(18) 0.0118(18)
C9 0.035(2) 0.034(2) 0.029(2) 0.0102(18) 0.0139(18) 0.0112(18)
C10 0.034(2) 0.035(2) 0.031(2) 0.0093(18) 0.0123(18) 0.0128(18)
C11 0.037(2) 0.038(2) 0.027(2) 0.0079(18) 0.0095(18) 0.0104(19)
C12 0.035(2) 0.037(2) 0.032(2) 0.0128(19) 0.0145(19) 0.0108(19)
C13 0.030(2) 0.032(2) 0.033(2) 0.0094(18) 0.0141(18) 0.0076(17)
C14 0.031(2) 0.035(2) 0.028(2) 0.0084(17) 0.0116(17) 0.0099(17)
C15 0.029(2) 0.033(2) 0.031(2) 0.0099(17) 0.0120(17) 0.0065(17)
C16 0.039(2) 0.034(2) 0.033(2) 0.0065(19) 0.014(2) 0.0082(19)
C17 0.042(3) 0.040(3) 0.024(2) -0.0004(18) 0.0081(19) 0.005(2)
C18 0.034(2) 0.039(2) 0.030(2) 0.0082(19) 0.0070(18) 0.0059(19)
C19 0.036(2) 0.032(2) 0.0247(19) 0.0063(16) 0.0126(17) 0.0084(17)
C20 0.031(2) 0.030(2) 0.032(2) 0.0065(17) 0.0111(18) 0.0058(17)
C21 0.038(2) 0.035(2) 0.030(2) 0.0098(18) 0.0136(19) 0.0097(19)
C22 0.043(3) 0.032(2) 0.046(3) 0.013(2) 0.019(2) 0.005(2)
C23 0.032(2) 0.041(3) 0.043(3) 0.009(2) 0.014(2) 0.009(2)
C24 0.034(2) 0.030(2) 0.029(2) 0.0044(17) 0.0093(18) 0.0060(17)
C25 0.036(2) 0.034(2) 0.029(2) 0.0059(18) 0.0132(18) 0.0067(18)
C26 0.032(2) 0.033(2) 0.0252(19) 0.0042(17) 0.0078(17) 0.0084(17)
C27 0.036(3) 0.042(3) 0.053(3) 0.016(2) 0.020(2) 0.003(2)
C28 0.040(3) 0.044(3) 0.035(2) 0.003(2) 0.015(2) 0.013(2)
C29 0.047(3) 0.051(3) 0.032(2) 0.012(2) 0.022(2) 0.017(2)
C30 0.044(3) 0.043(3) 0.033(2) 0.014(2) 0.016(2) 0.012(2)
C31 0.077(5) 0.065(4) 0.055(4) -0.009(3) 0.028(4) 0.003(4)
C32 0.067(5) 0.102(6) 0.042(3) 0.005(4) 0.019(3) 0.003(4)
C33 0.066(4) 0.093(6) 0.049(4) 0.034(4) 0.022(3) 0.016(4)
C34 0.085(6) 0.054(4) 0.080(6) 0.006(4) 0.014(5) -0.012(4)
C35 0.092(7) 0.077(6) 0.127(9) 0.044(6) 0.040(6) -0.014(5)
C36 0.081(6) 0.067(5) 0.090(6) 0.017(4) 0.039(5) 0.015(4)
C37 0.118(8) 0.095(7) 0.094(7) 0.056(6) 0.043(6) 0.039(6)
C40 0.101(7) 0.147(10) 0.112(8) 0.068(8) 0.067(7) 0.062(7)
C41 0.063(5) 0.140(10) 0.111(8) 0.072(7) 0.039(5) 0.038(6)
C42 0.048(4) 0.082(5) 0.087(6) 0.038(5) 0.003(4) -0.001(4)
C43 0.113(7) 0.071(5) 0.048(4) 0.000(4) 0.010(4) -0.011(5)
C44 0.142(10) 0.071(6) 0.104(7) 0.023(5) 0.080(8) 0.028(6)
C45 0.148(10) 0.083(6) 0.078(6) 0.024(5) 0.066(7) 0.064(6)
C46 0.114(8) 0.086(6) 0.060(5) -0.004(4) 0.028(5) 0.017(6)
C47 0.077(5) 0.080(6) 0.079(5) 0.005(4) 0.037(5) -0.011(4)
C48 0.066(5) 0.112(8) 0.070(5) -0.005(5) 0.019(4) -0.012(5)
C49 0.125(9) 0.082(6) 0.108(8) 0.051(6) 0.069(7) 0.031(6)
C50 0.118(9) 0.156(10) 0.041(4) 0.028(5) 0.018(5) 0.067(8)
C51 0.066(6) 0.122(9) 0.086(7) 0.039(6) -0.007(5) 0.011(6)
C52 0.079(6) 0.229(15) 0.228(15) 0.184(14) 0.097(9) 0.072(8)
C53 0.108(7) 0.105(7) 0.071(5) 0.015(5) 0.055(5) -0.026(6)
C54 0.118(9) 0.181(12) 0.092(7) 0.075(8) 0.074(7) 0.064(9)
C55 0.054(5) 0.201(14) 0.082(7) 0.039(8) 0.016(5) 0.036(7)
C56 0.052(4) 0.149(10) 0.051(4) 0.004(5) 0.001(3) 0.024(5)
C57 0.095(7) 0.095(7) 0.060(5) -0.009(5) 0.030(5) -0.003(5)
C58 0.089(7) 0.192(14) 0.064(6) -0.014(7) -0.011(5) 0.052(9)
C59 0.064(5) 0.109(8) 0.110(8) 0.007(6) 0.026(5) 0.022(5)
C60 0.099(8) 0.122(9) 0.118(9) -0.004(7) 0.071(8) -0.006(7)
C61 0.148(11) 0.132(10) 0.058(5) 0.012(6) 0.009(6) 0.074(9)
C62 0.082(6) 0.090(6) 0.080(6) 0.034(5) 0.018(5) 0.039(5)
C63 0.116(8) 0.080(6) 0.093(7) 0.049(5) 0.034(6) 0.012(6)
C64 0.150(10) 0.081(6) 0.060(5) 0.016(4) 0.057(6) 0.015(6)
C70 0.218(18) 0.131(11) 0.101(9) 0.081(9) -0.050(10) -0.014(12)
C71 0.212(19) 0.166(16) 0.172(16) 0.134(14) -0.046(14) -0.022(15)
C72 0.212(17) 0.135(11) 0.052(6) -0.016(6) -0.013(8) 0.059(12)
C73 0.059(5) 0.159(12) 0.114(9) -0.021(8) 0.038(6) -0.007(6)
Cl1 0.0679(10) 0.0717(11) 0.0558(9) 0.0166(8) 0.0312(8) 0.0104(8)
O11A 0.37(2) 0.202(12) 0.081(6) 0.040(7) 0.087(10) 0.097(13)
O12A 0.072(5) 0.254(13) 0.356(18) 0.227(14) 0.072(8) 0.028(7)
O13A 0.240(16) 0.103(8) 0.47(3) 0.034(12) 0.241(19) 0.054(9)
O14A 0.129(7) 0.167(9) 0.179(9) 0.096(8) 0.095(7) 0.016(6)
Cl2 0.0684(11) 0.0990(15) 0.0669(11) -0.0104(10) 0.0353(10) -0.0049(11)
O21A 0.127(7) 0.263(14) 0.109(7) 0.009(7) 0.080(6) 0.005(8)
O22A 0.183(11) 0.110(7) 0.151(9) -0.001(6) 0.038(8) -0.016(7)
O23A 0.149(8) 0.143(7) 0.076(4) -0.022(4) 0.054(5) -0.022(6)
O24A 0.112(7) 0.241(12) 0.166(9) 0.105(9) 0.080(7) 0.083(8)
Cl3 0.148(3) 0.128(3) 0.154(3) -0.003(2) 0.115(3) -0.020(2)
O31A 0.215(12) 0.150(9) 0.176(10) 0.024(7) 0.147(10) -0.008(8)
O32A 0.222(13) 0.143(9) 0.239(14) 0.014(9) 0.154(12) -0.061(9)
O33A 0.230(13) 0.155(9) 0.215(12) -0.031(9) 0.173(12) -0.027(9)
O34A 0.207(16) 0.29(2) 0.178(14) 0.040(13) 0.008(12) 0.084(15)
Cl4 0.319(8) 0.142(4) 0.114(3) 0.037(3) 0.090(4) 0.020(4)
O41A 0.199(13) 0.32(2) 0.092(7) 0.058(10) 0.021(8) 0.024(13)
O42A 0.88(8) 0.32(3) 0.200(19) -0.035(18) 0.29(4) -0.04(4)
O43A 0.78(7) 0.157(17) 0.52(5) 0.18(2) 0.08(5) 0.10(3)
O44A 0.266(17) 0.227(15) 0.122(9) 0.015(9) 0.079(10) -0.098(13)
O1W 0.064(3) 0.062(3) 0.093(4) 0.025(3) 0.033(3) 0.016(2)
O2W 0.065(3) 0.076(3) 0.064(3) 0.028(2) 0.030(2) 0.027(2)
O3W 0.092(4) 0.082(3) 0.054(3) 0.024(3) 0.037(3) 0.041(3)
O4W 0.083(4) 0.058(3) 0.061(3) 0.010(2) 0.008(3) 0.007(3)
O5W 0.106(5) 0.075(4) 0.052(3) 0.014(3) 0.009(3) -0.017(3)
O6W 0.053(3) 0.152(6) 0.072(4) 0.047(4) 0.025(3) 0.011(3)
O7W 0.093(5) 0.102(5) 0.109(5) 0.019(4) 0.049(4) 0.026(4)
O8W 0.152(7) 0.079(4) 0.206(9) 0.075(5) 0.131(7) 0.060(5)
O9W 0.123(6) 0.097(5) 0.117(6) 0.012(4) 0.054(5) -0.018(4)
O10W 0.207(10) 0.128(7) 0.129(7) 0.062(6) 0.118(7) 0.039(6)
O11W 0.107(7) 0.184(10) 0.185(10) 0.068(9) 0.051(7) 0.019(7)
O12W 0.146(9) 0.318(18) 0.36(2) 0.277(18) 0.115(12) 0.124(11)
O13W 0.071(3) 0.082(4) 0.058(3) 0.012(2) 0.033(3) 0.025(3)
O14W 0.063(3) 0.045(2) 0.075(3) 0.024(2) 0.026(2) 0.002(2)
O15W 0.060(3) 0.060(3) 0.056(3) 0.012(2) 0.015(2) 0.022(2)
O16W 0.096(4) 0.066(3) 0.061(3) 0.014(2) 0.037(3) 0.000(3)
O17W 0.054(2) 0.043(2) 0.070(3) -0.004(2) 0.033(2) 0.0054(18)
O18W 0.049(3) 0.103(4) 0.075(3) 0.028(3) 0.033(2) 0.018(3)
O19W 0.053(3) 0.031(2) 0.028(2) 0.0201(18) 0.018(2) 0.030(2)

loop_
_atom_type_symbol
_atom_type_description
_atom_type_scat_dispersion_real
_atom_type_scat_dispersion_imag
_atom_type_scat_source
C C 0.0033 0.0016 'International Tables Vol C Tables 4.2.6.8 and 6.1.1.4'
H H 0.0000 0.0000 'International Tables Vol C Tables 4.2.6.8 and 6.1.1.4'
N N 0.0061 0.0033 'International Tables Vol C Tables 4.2.6.8 and 6.1.1.4'
Ni Ni 0.3393 1.1124 'International Tables Vol C Tables 4.2.6.8 and 6.1.1.4'
O O 0.0106 0.0060 'International Tables Vol C Tables 4.2.6.8 and 6.1.1.4'
Cl Cl 0.1484 0.1585 'International Tables Vol C Tables 4.2.6.8 and 6.1.1.4'

loop_
_geom_angle_atom_site_label_1
_geom_angle_atom_site_label_2
_geom_angle_atom_site_label_3
_geom_angle
_geom_angle_site_symmetry_1
_geom_angle_site_symmetry_3
_geom_angle_publ_flag
N5 Ni1 N6 99.64(16) . . ?
N5 Ni1 O15 165.82(15) . . ?
N6 Ni1 O15 94.53(15) . . ?
N5 Ni1 O10 79.40(14) . . ?
N6 Ni1 O10 167.62(15) . . ?
O15 Ni1 O10 86.67(14) . . ?
N5 Ni1 N4 99.33(15) . . ?
N6 Ni1 N4 98.77(15) . . ?
O15 Ni1 N4 78.78(14) . . ?
O10 Ni1 N4 93.56(15) . . ?
N5 Ni1 O16 93.26(15) . . ?
N6 Ni1 O16 78.36(14) . . ?
O15 Ni1 O16 89.16(13) . . ?
O10 Ni1 O16 89.35(14) . . ?
N4 Ni1 O16 167.40(14) . . ?
N3 Ni2 N1 99.95(16) . . ?
N3 Ni2 N2 98.07(16) . . ?
N1 Ni2 N2 99.11(16) . . ?
N3 Ni2 O1 172.83(16) . . ?
N1 Ni2 O1 79.92(16) . . ?
N2 Ni2 O1 89.01(16) . . ?
N3 Ni2 O8 93.16(17) . . ?
N1 Ni2 O8 166.89(17) . . ?
N2 Ni2 O8 79.23(16) . . ?
O1 Ni2 O8 87.04(17) . . ?
N3 Ni2 O4 79.21(15) . . ?
N1 Ni2 O4 91.26(15) . . ?
N2 Ni2 O4 169.60(16) . . ?
O1 Ni2 O4 93.63(15) . . ?
O8 Ni2 O4 90.85(15) . . ?
N15 Ni3 O11 87.02(18) . . ?
N15 Ni3 O12 90.51(18) . . ?
O11 Ni3 O12 79.68(13) . . ?
N15 Ni3 N17 94.9(2) . . ?
O11 Ni3 N17 174.7(2) . . ?
O12 Ni3 N17 95.3(2) . . ?
N15 Ni3 N14 171.5(2) . . ?
O11 Ni3 N14 84.5(2) . . ?
O12 Ni3 N14 87.3(2) . . ?
N17 Ni3 N14 93.5(3) . . ?
N15 Ni3 O17W 91.83(15) . . ?
O11 Ni3 O17W 91.39(14) . . ?
O12 Ni3 O17W 170.64(13) . . ?
N17 Ni3 O17W 93.5(2) . . ?
N14 Ni3 O17W 89.05(18) . . ?
O14 Ni4 N20 91.0(2) . . ?
O14 Ni4 N19 94.68(19) . . ?
N20 Ni4 N19 97.1(2) . . ?
O14 Ni4 O13 79.72(14) . . ?
N20 Ni4 O13 85.8(2) . . ?
N19 Ni4 O13 173.73(19) . . ?
O14 Ni4 N18 89.9(2) . . ?
N20 Ni4 N18 175.7(2) . . ?
N19 Ni4 N18 87.0(2) . . ?
O13 Ni4 N18 90.2(2) . . ?
O14 Ni4 O18W 170.87(15) . . ?
N20 Ni4 O18W 87.50(18) . . ?
N19 Ni4 O18W 94.44(16) . . ?
O13 Ni4 O18W 91.19(15) . . ?
N18 Ni4 O18W 91.00(17) . . ?
O14W Ni5 N51 93.77(16) . . ?
O14W Ni5 N50 88.81(18) . . ?
N51 Ni5 N50 96.2(3) . . ?
O14W Ni5 N27 92.6(2) . . ?
N51 Ni5 N27 91.0(3) . . ?
N50 Ni5 N27 172.5(3) . . ?
O14W Ni5 O9 90.54(14) . . ?
N51 Ni5 O9 175.37(19) . . ?
N50 Ni5 O9 85.6(3) . . ?
N27 Ni5 O9 87.1(2) . . ?
O14W Ni5 O7 169.83(14) . . ?
N51 Ni5 O7 96.34(19) . . ?
N50 Ni5 O7 89.0(2) . . ?
N27 Ni5 O7 88.3(2) . . ?
O9 Ni5 O7 79.39(15) . . ?
O6 Ni6 O5 80.64(15) . . ?
O6 Ni6 N11 88.2(2) . . ?
O5 Ni6 N11 93.5(2) . . ?
O6 Ni6 N10 87.8(2) . . ?
O5 Ni6 N10 91.2(2) . . ?
N11 Ni6 N10 173.3(3) . . ?
O6 Ni6 N12 175.6(2) . . ?
O5 Ni6 N12 96.1(2) . . ?
N11 Ni6 N12 95.0(3) . . ?
N10 Ni6 N12 89.3(3) . . ?
O6 Ni6 O13W 87.50(14) . . ?
O5 Ni6 O13W 167.61(14) . . ?
N11 Ni6 O13W 89.72(19) . . ?
N10 Ni6 O13W 84.76(19) . . ?
N12 Ni6 O13W 95.5(2) . . ?
N21 Ni7 O18 95.3(3) . . ?
N21 Ni7 N24 93.9(3) . . ?
O18 Ni7 N24 88.5(2) . . ?
N21 Ni7 N23 95.2(4) . . ?
O18 Ni7 N23 168.6(3) . . ?
N24 Ni7 N23 95.2(3) . . ?
N21 Ni7 O17 91.9(2) . . ?
O18 Ni7 O17 79.63(15) . . ?
N24 Ni7 O17 167.2(2) . . ?
N23 Ni7 O17 95.6(3) . . ?
N21 Ni7 O16W 179.6(3) . . ?
O18 Ni7 O16W 84.95(17) . . ?
N24 Ni7 O16W 86.33(19) . . ?
N23 Ni7 O16W 84.5(3) . . ?
O17 Ni7 O16W 87.91(14) . . ?
N26 Ni8 N54 95.7(3) . . ?
N26 Ni8 O3 94.8(2) . . ?
N54 Ni8 O3 168.3(2) . . ?
N26 Ni8 O2 172.4(2) . . ?
N54 Ni8 O2 89.3(2) . . ?
O3 Ni8 O2 79.81(15) . . ?
N26 Ni8 N53 93.2(3) . . ?
N54 Ni8 N53 96.5(2) . . ?
O3 Ni8 N53 88.2(2) . . ?
O2 Ni8 N53 91.9(2) . . ?
N26 Ni8 O15W 89.2(2) . . ?
N54 Ni8 O15W 86.49(19) . . ?
O3 Ni8 O15W 88.41(13) . . ?
O2 Ni8 O15W 85.31(14) . . ?
N53 Ni8 O15W 175.94(18) . . ?
C2 O1 Ni2 112.4(2) . . ?
C2 O2 Ni8 113.6(3) . . ?
C1 O3 Ni8 112.2(2) . . ?
C4 O4 Ni2 113.5(2) . . ?
C4 O5 Ni6 113.3(2) . . ?
C3 O6 Ni6 112.5(2) . . ?
C5 O7 Ni5 112.7(2) . . ?
C6 O8 Ni2 113.4(3) . . ?
C6 O9 Ni5 113.9(3) . . ?
C10 O10 Ni1 113.1(2) . . ?
C10 O11 Ni3 113.6(2) . . ?
C9 O12 Ni3 112.4(2) . . ?
C7 O13 Ni4 112.0(2) . . ?
C8 O14 Ni4 113.2(2) . . ?
C8 O15 Ni1 114.3(2) . . ?
C12 O16 Ni1 113.0(2) . . ?
C12 O17 Ni7 111.4(2) . . ?
C11 O18 Ni7 112.0(2) . . ?
C1 N1 C13 119.8(3) . . ?
C1 N1 Ni2 113.9(2) . . ?
C13 N1 Ni2 126.1(2) . . ?
C5 N2 C24 120.1(3) . . ?
C5 N2 Ni2 114.8(3) . . ?
C24 N2 Ni2 124.7(3) . . ?
C3 N3 C21 117.9(3) . . ?
C3 N3 Ni2 115.0(2) . . ?
C21 N3 Ni2 126.8(3) . . ?
C7 N4 C15 118.1(3) . . ?
C7 N4 Ni1 114.3(2) . . ?
C15 N4 Ni1 127.4(2) . . ?
C9 N5 C19 119.0(3) . . ?
C9 N5 Ni1 114.8(2) . . ?
C19 N5 Ni1 126.1(2) . . ?
C11 N6 C26 116.9(3) . . ?
C11 N6 Ni1 115.3(2) . . ?
C26 N6 Ni1 127.7(2) . . ?
C47 N10 Ni6 116.1(4) . . ?
C49 N11 Ni6 122.8(5) . . ?
C70 N12 C56 108.2(11) . . ?
C70 N12 Ni6 115.7(6) . . ?
C56 N12 Ni6 113.1(3) . . ?
C55 N14 Ni3 122.7(5) . . ?
C52 N15 Ni3 121.5(5) . . ?
C54 N17 C50 113.9(7) . . ?
C54 N17 Ni3 118.6(4) . . ?
C50 N17 Ni3 118.0(5) . . ?
C33 N19 C63 109.7(5) . . ?
C33 N19 Ni4 113.3(3) . . ?
C63 N19 Ni4 114.0(4) . . ?
C57 N24 Ni7 122.7(4) . . ?
C40 N27 Ni5 123.3(5) . . ?
C31 N18 Ni4 115.1(3) . . ?
C34 N20 Ni4 122.4(4) . . ?
C60 N21 Ni7 115.6(6) . . ?
C59 N23 C58 110.2(7) . . ?
C59 N23 Ni7 115.5(5) . . ?
C58 N23 Ni7 116.6(5) . . ?
C36 N26 Ni8 116.4(4) . . ?
C44 N50 Ni5 122.4(5) . . ?
C42 N51 C43 109.9(6) . . ?
C42 N51 Ni5 112.4(3) . . ?
C43 N51 Ni5 112.8(4) . . ?
C62 N53 C61 111.9(7) . . ?
C62 N53 Ni8 115.3(4) . . ?
C61 N53 Ni8 118.3(4) . . ?
C45 N54 Ni8 121.3(4) . . ?
O3 C1 N1 128.6(4) . . ?
O3 C1 C2 117.9(4) . . ?
N1 C1 C2 113.5(4) . . ?
O1 C2 O2 125.2(4) . . ?
O1 C2 C1 119.5(4) . . ?
O2 C2 C1 115.2(5) . . ?
O6 C3 N3 128.0(4) . . ?
O6 C3 C4 117.0(4) . . ?
N3 C3 C4 115.0(4) . . ?
O4 C4 O5 126.2(4) . . ?
O4 C4 C3 117.3(4) . . ?
O5 C4 C3 116.5(4) . . ?
N2 C5 O7 129.1(4) . . ?
N2 C5 C6 114.3(4) . . ?
O7 C5 C6 116.6(4) . . ?
O9 C6 O8 124.8(4) . . ?
O9 C6 C5 117.4(4) . . ?
O8 C6 C5 117.8(4) . . ?
O13 C7 N4 129.1(4) . . ?
O13 C7 C8 116.3(4) . . ?
N4 C7 C8 114.6(4) . . ?
O14 C8 O15 125.0(4) . . ?
O14 C8 C7 117.4(4) . . ?
O15 C8 C7 117.6(4) . . ?
O12 C9 N5 128.4(4) . . ?
O12 C9 C10 117.2(4) . . ?
N5 C9 C10 114.3(4) . . ?
O11 C10 O10 124.9(4) . . ?
O11 C10 C9 116.9(4) . . ?
O10 C10 C9 118.2(4) . . ?
O18 C11 N6 128.4(4) . . ?
O18 C11 C12 116.8(4) . . ?
N6 C11 C12 114.8(4) . . ?
O16 C12 O17 126.3(4) . . ?
O16 C12 C11 117.5(4) . . ?
O17 C12 C11 116.2(4) . . ?
C14 C13 C18 119.3(4) . . ?
C14 C13 N1 119.5(4) . . ?
C18 C13 N1 121.0(4) . . ?
C15 C14 C13 120.9(4) . . ?
C14 C15 C16 119.8(4) . . ?
C14 C15 N4 119.3(4) . . ?
C16 C15 N4 120.8(4) . . ?
C17 C16 C15 119.4(4) . . ?
C16 C17 C18 121.2(4) . . ?
C17 C18 C13 119.4(4) . . ?
C23 C19 C20 119.9(4) . . ?
C23 C19 N5 121.1(4) . . ?
C20 C19 N5 118.8(4) . . ?
C21 C20 C19 120.5(4) . . ?
C22 C21 C20 119.6(4) . . ?
C22 C21 N3 120.5(4) . . ?
C20 C21 N3 119.6(4) . . ?
C27 C22 C21 119.6(5) . . ?
C19 C23 C27 119.2(5) . . ?
C28 C24 C25 119.3(4) . . ?
C28 C24 N2 120.8(4) . . ?
C25 C24 N2 119.7(4) . . ?
C26 C25 C24 120.3(4) . . ?
C25 C26 C30 120.4(4) . . ?
C25 C26 N6 118.8(4) . . ?
C30 C26 N6 120.7(4) . . ?
C22 C27 C23 121.1(5) . . ?
C29 C28 C24 119.9(5) . . ?
C28 C29 C30 120.5(5) . . ?
C26 C30 C29 119.4(5) . . ?
N18 C31 C32 110.5(6) . . ?
C33 C32 C31 115.1(6) . . ?
N19 C33 C32 114.5(6) . . ?
N20 C34 C35 114.4(7) . . ?
C63 C35 C34 113.9(9) . . ?
C37 C36 N26 113.0(7) . . ?
C36 C37 C62 118.3(8) . . ?
N27 C40 C41 115.4(8) . . ?
C40 C41 C42 113.2(8) . . ?
C41 C42 N51 114.5(7) . . ?
C64 C43 N51 114.4(7) . . ?
N50 C44 C64 112.3(7) . . ?
N54 C45 C46 119.2(8) . . ?
C61 C46 C45 118.7(10) . . ?
C48 C47 N10 110.1(7) . . ?
C56 C48 C47 117.0(8) . . ?
C71 C49 N11 110.8(9) . . ?
C51 C50 N17 119.1(7) . . ?
C55 C51 C50 120.8(10) . . ?
C53 C52 N15 120.0(8) . . ?
C54 C53 C52 123.5(9) . . ?
N17 C54 C53 120.4(8) . . ?
C51 C55 N14 116.0(10) . . ?
C48 C56 N12 115.0(8) . . ?
C72 C57 N24 116.0(8) . . ?
C72 C58 N23 120.6(10) . . ?
N23 C59 C73 113.1(9) . . ?
C73 C60 N21 113.2(9) . . ?
C46 C61 N53 119.4(9) . . ?
N53 C62 C37 113.4(7) . . ?
C35 C63 N19 114.6(8) . . ?
C44 C64 C43 113.8(8) . . ?
C71 C70 N12 128.1(12) . . ?
C70 C71 C49 139.8(13) . . ?
C58 C72 C57 126.1(16) . . ?
C60 C73 C59 117.2(10) . . ?
O13A Cl1 O11A 102.8(12) . . ?
O13A Cl1 O12A 113.3(9) . . ?
O11A Cl1 O12A 110.1(9) . . ?
O13A Cl1 O14A 116.9(8) . . ?
O11A Cl1 O14A 102.0(9) . . ?
O12A Cl1 O14A 110.6(6) . . ?
O21A Cl2 O23A 115.1(6) . . ?
O21A Cl2 O22A 115.7(7) . . ?
O23A Cl2 O22A 112.9(7) . . ?
O21A Cl2 O24A 103.4(7) . . ?
O23A Cl2 O24A 106.9(6) . . ?
O22A Cl2 O24A 100.9(7) . . ?
O32A Cl3 O31A 112.3(8) . . ?
O32A Cl3 O33A 115.3(8) . . ?
O31A Cl3 O33A 114.5(8) . . ?
O32A Cl3 O34A 111.0(12) . . ?
O31A Cl3 O34A 98.3(11) . . ?
O33A Cl3 O34A 103.7(9) . . ?
O43A Cl4 O41A 105.7(17) . . ?
O43A Cl4 O42A 121(2) . . ?
O41A Cl4 O42A 119.4(19) . . ?
O43A Cl4 O44A 93.4(16) . . ?
O41A Cl4 O44A 113.0(9) . . ?
O42A Cl4 O44A 101.1(18) . . ?

loop_
_geom_bond_atom_site_label_1
_geom_bond_atom_site_label_2
_geom_bond_distance
_geom_bond_site_symmetry_2
_geom_bond_publ_flag
Ni1 N5 2.073(4) . ?
Ni1 N6 2.083(4) . ?
Ni1 O15 2.086(3) . ?
Ni1 O10 2.097(3) . ?
Ni1 N4 2.102(4) . ?
Ni1 O16 2.139(3) . ?
Ni2 N3 2.058(4) . ?
Ni2 N1 2.074(4) . ?
Ni2 N2 2.076(4) . ?
Ni2 O1 2.081(4) . ?
Ni2 O8 2.093(4) . ?
Ni2 O4 2.110(4) . ?
Ni3 N15 2.081(5) . ?
Ni3 O11 2.093(4) . ?
Ni3 O12 2.100(3) . ?
Ni3 N17 2.106(5) . ?
Ni3 N14 2.104(5) . ?
Ni3 O17W 2.126(4) . ?
Ni4 O14 2.073(4) . ?
Ni4 N20 2.085(6) . ?
Ni4 N19 2.100(5) . ?
Ni4 O13 2.106(4) . ?
Ni4 N18 2.105(6) . ?
Ni4 O18W 2.146(5) . ?
Ni5 O14W 2.085(4) . ?
Ni5 N51 2.103(5) . ?
Ni5 N50 2.106(6) . ?
Ni5 N27 2.105(6) . ?
Ni5 O9 2.107(4) . ?
Ni5 O7 2.109(4) . ?
Ni6 O6 2.071(4) . ?
Ni6 O5 2.081(4) . ?
Ni6 N11 2.088(6) . ?
Ni6 N10 2.098(6) . ?
Ni6 N12 2.099(5) . ?
Ni6 O13W 2.177(5) . ?
Ni7 N21 2.025(7) . ?
Ni7 O18 2.045(4) . ?
Ni7 N24 2.096(6) . ?
Ni7 N23 2.099(7) . ?
Ni7 O17 2.144(4) . ?
Ni7 O16W 2.160(5) . ?
Ni8 N26 2.052(6) . ?
Ni8 N54 2.083(5) . ?
Ni8 O3 2.088(4) . ?
Ni8 O2 2.089(5) . ?
Ni8 N53 2.098(6) . ?
Ni8 O15W 2.180(5) . ?
O1 C2 1.232(6) . ?
O2 C2 1.264(5) . ?
O3 C1 1.275(5) . ?
O4 C4 1.244(5) . ?
O5 C4 1.259(5) . ?
O6 C3 1.280(5) . ?
O7 C5 1.284(5) . ?
O8 C6 1.254(5) . ?
O9 C6 1.243(6) . ?
O10 C10 1.261(5) . ?
O11 C10 1.256(5) . ?
O12 C9 1.276(5) . ?
O13 C7 1.279(5) . ?
O14 C8 1.249(5) . ?
O15 C8 1.258(5) . ?
O16 C12 1.249(5) . ?
O17 C12 1.256(5) . ?
O18 C11 1.282(5) . ?
N1 C1 1.298(5) . ?
N1 C13 1.423(4) . ?
N2 C5 1.283(5) . ?
N2 C24 1.426(5) . ?
N3 C3 1.284(5) . ?
N3 C21 1.418(5) . ?
N4 C7 1.291(5) . ?
N4 C15 1.427(4) . ?
N5 C9 1.293(5) . ?
N5 C19 1.416(5) . ?
N6 C11 1.288(5) . ?
N6 C26 1.425(4) . ?
N10 C47 1.505(9) . ?
N11 C49 1.481(10) . ?
N12 C70 1.461(13) . ?
N12 C56 1.504(11) . ?
N14 C55 1.472(10) . ?
N15 C52 1.447(10) . ?
N17 C54 1.389(10) . ?
N17 C50 1.474(11) . ?
N19 C33 1.470(8) . ?
N19 C63 1.497(10) . ?
N24 C57 1.481(9) . ?
N27 C40 1.417(11) . ?
N18 C31 1.478(8) . ?
N20 C34 1.480(9) . ?
N21 C60 1.527(11) . ?
N23 C59 1.468(11) . ?
N23 C58 1.480(11) . ?
N26 C36 1.501(9) . ?
N50 C44 1.471(10) . ?
N51 C42 1.513(9) . ?
N51 C43 1.514(9) . ?
N53 C62 1.461(9) . ?
N53 C61 1.464(11) . ?
N54 C45 1.389(9) . ?
C1 C2 1.538(7) . ?
C3 C4 1.544(7) . ?
C5 C6 1.545(7) . ?
C7 C8 1.533(6) . ?
C9 C10 1.533(7) . ?
C11 C12 1.541(6) . ?
C13 C14 1.391(6) . ?
C13 C18 1.409(7) . ?
C14 C15 1.392(6) . ?
C15 C16 1.399(7) . ?
C16 C17 1.387(7) . ?
C17 C18 1.391(7) . ?
C19 C23 1.387(7) . ?
C19 C20 1.397(6) . ?
C20 C21 1.392(7) . ?
C21 C22 1.389(7) . ?
C22 C27 1.387(8) . ?
C23 C27 1.395(8) . ?
C24 C28 1.390(7) . ?
C24 C25 1.399(6) . ?
C25 C26 1.382(7) . ?
C26 C30 1.383(7) . ?
C28 C29 1.388(8) . ?
C29 C30 1.393(7) . ?
C31 C32 1.502(13) . ?
C32 C33 1.486(12) . ?
C34 C35 1.542(15) . ?
C35 C63 1.445(15) . ?
C36 C37 1.499(14) . ?
C37 C62 1.504(15) . ?
C40 C41 1.478(15) . ?
C41 C42 1.474(15) . ?
C43 C64 1.481(16) . ?
C44 C64 1.494(15) . ?
C45 C46 1.476(15) . ?
C46 C61 1.462(14) . ?
C47 C48 1.501(14) . ?
C48 C56 1.472(16) . ?
C49 C71 1.49(2) . ?
C50 C51 1.481(16) . ?
C51 C55 1.409(17) . ?
C52 C53 1.435(15) . ?
C53 C54 1.432(16) . ?
C57 C72 1.413(17) . ?
C58 C72 1.35(2) . ?
C59 C73 1.512(19) . ?
C60 C73 1.476(19) . ?
C70 C71 1.21(2) . ?
Cl1 O13A 1.327(10) . ?
Cl1 O11A 1.368(10) . ?
Cl1 O12A 1.369(8) . ?
Cl1 O14A 1.372(8) . ?
Cl2 O21A 1.342(8) . ?
Cl2 O23A 1.395(8) . ?
Cl2 O22A 1.440(11) . ?
Cl2 O24A 1.475(9) . ?
Cl3 O32A 1.323(10) . ?
Cl3 O31A 1.388(10) . ?
Cl3 O33A 1.394(11) . ?
Cl3 O34A 1.425(15) . ?
Cl4 O43A 1.328(19) . ?
Cl4 O41A 1.334(12) . ?
Cl4 O42A 1.39(2) . ?
Cl4 O44A 1.888(18) . ?
